data_2236556
loop_
_publ_author_name
'Mishnev, Anatoly'
'Zvirgzdins, Alvis'
'Actins, Andris'
'Delina, Mara'

_publ_section_title
;
 7-[(3-Chloro-6-methyl-6,11-dihydrodibenzo[<i>c</i>,<i>f</i>][1,2]thiazepin-11-yl)amino]heptanoic
 acid <i>S</i>,<i>S</i>-dioxide hydrochloride
;
_journal_coeditor_code PV2586
_journal_issue 11
_journal_name_full 'Acta Crystallographica Section E'
_journal_page_first o3136
_journal_paper_doi 10.1107/S1600536812042432
_journal_volume 68
_journal_year 2012
_chemical_formula_iupac 'C21 H26 Cl N2 O4 S + , Cl -'
_chemical_formula_moiety 'C21 H26 Cl N2 O4 S, Cl'
_chemical_formula_sum 'C21 H26 Cl2 N2 O4 S'
_chemical_formula_weight 473.40
_chemical_name_common 'tianeptine hydrochloride'
_chemical_name_systematic
;
7-[(3-Chloro-6-methyl-6,11-dihydrodibenzo[<i>c</i>,<i>f</i>][1,2]thiazepin-
11-yl)amino]heptanoic acid <i>S</i>,<i>S</i>-dioxide hydrochloride
;
_space_group_IT_number 2
_symmetry_cell_setting triclinic
_symmetry_space_group_name_Hall '-P 1'
_symmetry_space_group_name_H-M 'P -1'
_atom_sites_solution_hydrogens geom
_atom_sites_solution_primary direct
_atom_sites_solution_secondary difmap
_audit_creation_method SHELXL-97
_cell_angle_alpha 104.4000(12)
_cell_angle_beta 101.5380(10)
_cell_angle_gamma 105.0180(11)
_cell_formula_units_Z 2
_cell_length_a 9.5439(2)
_cell_length_b 10.0910(2)
_cell_length_c 13.1802(3)
_cell_measurement_reflns_used 6759
_cell_measurement_temperature 190(2)
_cell_measurement_theta_max 27.103
_cell_measurement_theta_min 0.998
_cell_volume 1139.04(4)
_computing_cell_refinement 'HKL DENZO (Otwinowski & Minor, 1997)'
_computing_data_collection 'COLLECT (Hooft, 1998)'
_computing_data_reduction 'SCALEPACK (Otwinowski & Minor, 1997)'
_computing_molecular_graphics '<i>Mercury</i> (Macrae <i>et al.</i>, 2008)'
_computing_publication_material 'SHELXL97 (Sheldrick, 2008) and publCIF (Westrip, 2010)'
_computing_structure_refinement 'SHELXL97 (Sheldrick, 2008)'
_computing_structure_solution 'SHELXS97 (Sheldrick, 2008)'
_diffrn_ambient_temperature 190(2)
_diffrn_measured_fraction_theta_full 0.992
_diffrn_measured_fraction_theta_max 0.992
_diffrn_measurement_device_type 'Nonius KappaCCD'
_diffrn_measurement_method CCD
_diffrn_radiation_monochromator graphite
_diffrn_radiation_source 'fine-focus sealed tube'
_diffrn_radiation_type MoK\a
_diffrn_radiation_wavelength 0.71073
_diffrn_reflns_av_R_equivalents 0.0208
_diffrn_reflns_av_sigmaI/netI 0.0473
_diffrn_reflns_limit_h_max 12
_diffrn_reflns_limit_h_min -11
_diffrn_reflns_limit_k_max 12
_diffrn_reflns_limit_k_min -12
_diffrn_reflns_limit_l_max 16
_diffrn_reflns_limit_l_min -16
_diffrn_reflns_number 7552
_diffrn_reflns_theta_full 27.10
_diffrn_reflns_theta_max 27.10
_diffrn_reflns_theta_min 3.13
_diffrn_standards_number 0
_exptl_absorpt_coefficient_mu 0.406
_exptl_absorpt_correction_type none
_exptl_crystal_colour colourless
_exptl_crystal_density_diffrn 1.380
_exptl_crystal_density_method 'not measured'
_exptl_crystal_description plate
_exptl_crystal_F_000 496
_exptl_crystal_size_max 0.24
_exptl_crystal_size_mid 0.20
_exptl_crystal_size_min 0.14
_refine_diff_density_max 0.762
_refine_diff_density_min -0.343
_refine_ls_extinction_method none
_refine_ls_goodness_of_fit_ref 1.028
_refine_ls_hydrogen_treatment constr
_refine_ls_matrix_type full
_refine_ls_number_parameters 273
_refine_ls_number_reflns 4985
_refine_ls_number_restraints 0
_refine_ls_restrained_S_all 1.028
_refine_ls_R_factor_all 0.0551
_refine_ls_R_factor_gt 0.0401
_refine_ls_shift/su_max 0.018
_refine_ls_shift/su_mean 0.003
_refine_ls_structure_factor_coef Fsqd
_refine_ls_weighting_details 'calc w=1/[\s^2^(Fo^2^)+(0.0363P)^2^+0.6410P] where P=(Fo^2^+2Fc^2^)/3'
_refine_ls_weighting_scheme calc
_refine_ls_wR_factor_gt 0.0921
_refine_ls_wR_factor_ref 0.1002
_reflns_number_gt 4015
_reflns_number_total 4985
_reflns_threshold_expression >2sigma(I)
_cod_data_source_file pv2586.cif
_cod_data_source_block global
_cod_database_code 2236556

loop_
_symmetry_equiv_pos_as_xyz
'x, y, z'
'-x, -y, -z'

loop_
_atom_site_type_symbol
_atom_site_label
_atom_site_fract_x
_atom_site_fract_y
_atom_site_fract_z
_atom_site_U_iso_or_equiv
_atom_site_adp_type
_atom_site_calc_flag
_atom_site_refinement_flags
_atom_site_occupancy
_atom_site_symmetry_multiplicity
Cl Cl1 0.48761(6) 0.92769(6) 0.32682(5) 0.03721(15) Uani d . 1 1
S S1 1.08561(5) 1.04778(5) 0.36222(4) 0.02568(12) Uani d . 1 1
Cl Cl2 0.77093(5) 0.48993(5) -0.09234(4) 0.03147(13) Uani d . 1 1
O O2 1.17517(14) 0.95570(14) 0.37600(11) 0.0274(3) Uani d . 1 1
N N2 1.04759(17) 0.69630(16) 0.20172(13) 0.0218(3) Uani d . 1 1
H H3A 1.1139 0.6682 0.1689 0.026 Uiso calc R 1 1
H H3B 1.0994 0.7516 0.2708 0.026 Uiso calc R 1 1
O O4 0.57739(17) 0.42297(18) 0.67606(12) 0.0375(4) Uani d . 1 1
H H6 0.6331 0.4443 0.7378 0.056 Uiso calc R 1 1
O O1 1.08744(17) 1.15746(16) 0.45495(12) 0.0371(4) Uani d . 1 1
O O3 0.76590(16) 0.35639(18) 0.62834(12) 0.0382(4) Uani d . 1 1
N N1 1.13800(18) 1.12491(17) 0.27471(14) 0.0281(4) Uani d . 1 1
C C5 0.7141(2) 0.7622(2) 0.13441(16) 0.0264(4) Uani d . 1 1
H H2 0.6903 0.6926 0.0667 0.032 Uiso calc R 1 1
C C4 0.5978(2) 0.7900(2) 0.17507(17) 0.0288(4) Uani d . 1 1
H H3 0.4974 0.7398 0.1352 0.035 Uiso calc R 1 1
C C6 0.8655(2) 0.83537(19) 0.19193(15) 0.0212(4) Uani d . 1 1
C C2 0.7818(2) 0.9710(2) 0.33545(16) 0.0265(4) Uani d . 1 1
H H5 0.8047 1.0416 0.4025 0.032 Uiso calc R 1 1
C C18 0.7174(2) 0.4501(2) 0.40383(16) 0.0266(4) Uani d . 1 1
H H6A 0.6521 0.5092 0.4011 0.032 Uiso calc R 1 1
H H6B 0.7988 0.4970 0.4713 0.032 Uiso calc R 1 1
C C7 0.9826(2) 0.7887(2) 0.14329(15) 0.0216(4) Uani d . 1 1
H H7 0.9253 0.7226 0.0698 0.026 Uiso calc R 1 1
C C3 0.6328(2) 0.8933(2) 0.27553(17) 0.0272(4) Uani d . 1 1
C C21 0.6408(2) 0.3647(2) 0.60345(16) 0.0261(4) Uani d . 1 1
C C20 0.5396(2) 0.3075(2) 0.48869(16) 0.0282(4) Uani d . 1 1
H H10A 0.4775 0.3685 0.4796 0.034 Uiso calc R 1 1
H H10B 0.4726 0.2109 0.4761 0.034 Uiso calc R 1 1
C C16 0.8769(2) 0.5855(2) 0.30509(16) 0.0268(4) Uani d . 1 1
H H11A 0.8158 0.6486 0.3035 0.032 Uiso calc R 1 1
H H11B 0.9622 0.6312 0.3702 0.032 Uiso calc R 1 1
C C1 0.8963(2) 0.9404(2) 0.29264(15) 0.0228(4) Uani d . 1 1
C C15 0.9334(2) 0.5636(2) 0.20475(16) 0.0249(4) Uani d . 1 1
H H13A 0.9785 0.4873 0.2007 0.030 Uiso calc R 1 1
H H13B 0.8475 0.5310 0.1405 0.030 Uiso calc R 1 1
C C13 1.1778(2) 1.0475(2) 0.18368(16) 0.0273(4) Uani d . 1 1
C C19 0.6274(2) 0.3021(2) 0.40408(16) 0.0291(4) Uani d . 1 1
H H15A 0.6963 0.2486 0.4177 0.035 Uiso calc R 1 1
H H15B 0.5570 0.2497 0.3322 0.035 Uiso calc R 1 1
C C8 1.1112(2) 0.8998(2) 0.12618(15) 0.0244(4) Uani d . 1 1
C C17 0.7835(3) 0.4409(2) 0.30818(18) 0.0338(5) Uani d . 1 1
H H17A 0.7014 0.3949 0.2411 0.041 Uiso calc R 1 1
H H17B 0.8465 0.3796 0.3104 0.041 Uiso calc R 1 1
C C9 1.1641(2) 0.8421(3) 0.03912(17) 0.0338(5) Uani d . 1 1
H H18 1.1217 0.7438 0.0004 0.041 Uiso calc R 1 1
C C14 1.0767(3) 1.2418(2) 0.2609(2) 0.0444(6) Uani d . 1 1
H H19A 1.1297 1.2932 0.2203 0.067 Uiso calc R 1 1
H H19B 1.0895 1.3074 0.3313 0.067 Uiso calc R 1 1
H H19C 0.9710 1.2007 0.2221 0.067 Uiso calc R 1 1
C C12 1.2910(2) 1.1316(3) 0.1514(2) 0.0381(5) Uani d . 1 1
H H20 1.3341 1.2301 0.1891 0.046 Uiso calc R 1 1
C C10 1.2774(3) 0.9263(3) 0.0089(2) 0.0437(6) Uani d . 1 1
H H21 1.3110 0.8851 -0.0489 0.052 Uiso calc R 1 1
C C11 1.3399(3) 1.0725(3) 0.0656(2) 0.0437(6) Uani d . 1 1
H H22 1.4151 1.1306 0.0455 0.052 Uiso calc R 1 1

loop_
_atom_site_aniso_label
_atom_site_aniso_U_11
_atom_site_aniso_U_22
_atom_site_aniso_U_33
_atom_site_aniso_U_12
_atom_site_aniso_U_13
_atom_site_aniso_U_23
Cl1 0.0319(3) 0.0313(3) 0.0597(4) 0.0146(2) 0.0278(3) 0.0173(3)
S1 0.0248(2) 0.0244(2) 0.0245(2) 0.00797(19) 0.00501(19) 0.0035(2)
Cl2 0.0313(3) 0.0342(3) 0.0234(2) 0.0100(2) 0.0077(2) 0.0005(2)
O2 0.0264(7) 0.0312(7) 0.0254(7) 0.0130(6) 0.0048(6) 0.0086(6)
N2 0.0221(8) 0.0241(8) 0.0221(8) 0.0099(6) 0.0091(6) 0.0075(7)
O4 0.0396(9) 0.0494(9) 0.0282(8) 0.0243(8) 0.0087(7) 0.0107(7)
O1 0.0359(8) 0.0334(8) 0.0324(8) 0.0106(7) 0.0060(6) -0.0025(7)
O3 0.0293(8) 0.0611(10) 0.0343(8) 0.0210(7) 0.0112(6) 0.0242(8)
N1 0.0265(8) 0.0238(8) 0.0337(9) 0.0080(7) 0.0070(7) 0.0102(7)
C5 0.0272(10) 0.0288(10) 0.0235(10) 0.0096(8) 0.0062(8) 0.0091(8)
C4 0.0223(10) 0.0304(11) 0.0353(11) 0.0078(8) 0.0088(8) 0.0132(9)
C6 0.0222(9) 0.0227(9) 0.0225(9) 0.0088(7) 0.0083(7) 0.0108(8)
C2 0.0321(10) 0.0236(10) 0.0290(10) 0.0129(8) 0.0132(8) 0.0096(8)
C18 0.0287(10) 0.0273(10) 0.0288(10) 0.0114(8) 0.0123(8) 0.0119(9)
C7 0.0234(9) 0.0242(9) 0.0180(9) 0.0085(7) 0.0065(7) 0.0068(8)
C3 0.0277(10) 0.0262(10) 0.0398(11) 0.0140(8) 0.0192(9) 0.0179(9)
C21 0.0273(10) 0.0261(10) 0.0300(10) 0.0086(8) 0.0106(8) 0.0160(9)
C20 0.0254(10) 0.0293(10) 0.0291(10) 0.0047(8) 0.0082(8) 0.0119(9)
C16 0.0299(10) 0.0284(10) 0.0264(10) 0.0109(8) 0.0135(8) 0.0103(9)
C1 0.0230(9) 0.0219(9) 0.0249(9) 0.0086(7) 0.0072(7) 0.0086(8)
C15 0.0274(10) 0.0221(9) 0.0271(10) 0.0081(8) 0.0112(8) 0.0083(8)
C13 0.0233(10) 0.0323(11) 0.0311(10) 0.0111(8) 0.0076(8) 0.0163(9)
C19 0.0324(11) 0.0262(10) 0.0272(10) 0.0064(8) 0.0107(8) 0.0074(9)
C8 0.0227(9) 0.0314(10) 0.0235(9) 0.0114(8) 0.0072(8) 0.0133(8)
C17 0.0452(12) 0.0280(11) 0.0340(11) 0.0132(9) 0.0209(10) 0.0105(9)
C9 0.0341(11) 0.0434(12) 0.0309(11) 0.0161(10) 0.0141(9) 0.0162(10)
C14 0.0553(15) 0.0302(12) 0.0531(15) 0.0198(11) 0.0141(12) 0.0171(11)
C12 0.0286(11) 0.0400(13) 0.0507(14) 0.0077(9) 0.0107(10) 0.0270(12)
C10 0.0401(13) 0.0665(17) 0.0386(13) 0.0212(12) 0.0233(11) 0.0272(13)
C11 0.0323(12) 0.0622(17) 0.0528(15) 0.0146(11) 0.0216(11) 0.0391(14)

loop_
_atom_type_symbol
_atom_type_description
_atom_type_scat_dispersion_real
_atom_type_scat_dispersion_imag
_atom_type_scat_source
C C 0.0033 0.0016 'International Tables Vol C Tables 4.2.6.8 and 6.1.1.4'
H H 0.0000 0.0000 'International Tables Vol C Tables 4.2.6.8 and 6.1.1.4'
N N 0.0061 0.0033 'International Tables Vol C Tables 4.2.6.8 and 6.1.1.4'
O O 0.0106 0.0060 'International Tables Vol C Tables 4.2.6.8 and 6.1.1.4'
S S 0.1246 0.1234 'International Tables Vol C Tables 4.2.6.8 and 6.1.1.4'
Cl Cl 0.1484 0.1585 'International Tables Vol C Tables 4.2.6.8 and 6.1.1.4'

loop_
_geom_angle_atom_site_label_1
_geom_angle_atom_site_label_2
_geom_angle_atom_site_label_3
_geom_angle
O1 S1 O2 119.59(9)
O1 S1 N1 108.15(9)
O2 S1 N1 106.88(8)
O1 S1 C1 108.63(9)
O2 S1 C1 109.38(8)
N1 S1 C1 102.91(8)
C15 N2 C7 115.42(14)
C15 N2 H3A 108.4
C7 N2 H3A 108.4
C15 N2 H3B 108.4
C7 N2 H3B 108.4
H3A N2 H3B 107.5
C21 O4 H6 109.5
C13 N1 C14 117.16(17)
C13 N1 S1 120.96(13)
C14 N1 S1 115.98(15)
C4 C5 C6 121.92(19)
C4 C5 H2 119.0
C6 C5 H2 119.0
C3 C4 C5 119.18(18)
C3 C4 H3 120.4
C5 C4 H3 120.4
C5 C6 C1 117.17(17)
C5 C6 C7 117.27(17)
C1 C6 C7 125.46(16)
C3 C2 C1 118.31(18)
C3 C2 H5 120.8
C1 C2 H5 120.8
C17 C18 C19 112.27(17)
C17 C18 H6A 109.2
C19 C18 H6A 109.2
C17 C18 H6B 109.2
C19 C18 H6B 109.2
H6A C18 H6B 107.9
C6 C7 N2 111.23(14)
C6 C7 C8 120.45(16)
N2 C7 C8 109.32(14)
C6 C7 H7 104.8
N2 C7 H7 104.8
C8 C7 H7 104.8
C4 C3 C2 121.21(18)
C4 C3 Cl1 119.27(15)
C2 C3 Cl1 119.51(16)
O3 C21 O4 122.96(19)
O3 C21 C20 123.80(19)
O4 C21 C20 113.22(17)
C21 C20 C19 112.61(16)
C21 C20 H10A 109.1
C19 C20 H10A 109.1
C21 C20 H10B 109.1
C19 C20 H10B 109.1
H10A C20 H10B 107.8
C15 C16 C17 109.79(16)
C15 C16 H11A 109.7
C17 C16 H11A 109.7
C15 C16 H11B 109.7
C17 C16 H11B 109.7
H11A C16 H11B 108.2
C2 C1 C6 122.19(17)
C2 C1 S1 118.86(15)
C6 C1 S1 118.74(14)
N2 C15 C16 114.61(16)
N2 C15 H13A 108.6
C16 C15 H13A 108.6
N2 C15 H13B 108.6
C16 C15 H13B 108.6
H13A C15 H13B 107.6
C8 C13 C12 119.4(2)
C8 C13 N1 125.42(17)
C12 C13 N1 115.16(19)
C18 C19 C20 113.90(17)
C18 C19 H15A 108.8
C20 C19 H15A 108.8
C18 C19 H15B 108.8
C20 C19 H15B 108.8
H15A C19 H15B 107.7
C13 C8 C9 117.75(18)
C13 C8 C7 128.70(17)
C9 C8 C7 113.54(18)
C18 C17 C16 114.47(17)
C18 C17 H17A 108.6
C16 C17 H17A 108.6
C18 C17 H17B 108.6
C16 C17 H17B 108.6
H17A C17 H17B 107.6
C10 C9 C8 122.2(2)
C10 C9 H18 118.9
C8 C9 H18 118.9
N1 C14 H19A 109.5
N1 C14 H19B 109.5
H19A C14 H19B 109.5
N1 C14 H19C 109.5
H19A C14 H19C 109.5
H19B C14 H19C 109.5
C11 C12 C13 121.6(2)
C11 C12 H20 119.2
C13 C12 H20 119.2
C11 C10 C9 119.1(2)
C11 C10 H21 120.4
C9 C10 H21 120.4
C12 C11 C10 119.9(2)
C12 C11 H22 120.0
C10 C11 H22 120.0

loop_
_geom_bond_atom_site_label_1
_geom_bond_atom_site_label_2
_geom_bond_distance
Cl1 C3 1.7332(19)
S1 O1 1.4240(15)
S1 O2 1.4354(14)
S1 N1 1.6315(17)
S1 C1 1.7629(19)
N2 C15 1.507(2)
N2 C7 1.521(2)
N2 H3A 0.9000
N2 H3B 0.9000
O4 C21 1.328(2)
O4 H6 0.8200
O3 C21 1.204(2)
N1 C13 1.436(3)
N1 C14 1.480(3)
C5 C4 1.387(3)
C5 C6 1.392(3)
C5 H2 0.9300
C4 C3 1.381(3)
C4 H3 0.9300
C6 C1 1.398(3)
C6 C7 1.513(2)
C2 C3 1.388(3)
C2 C1 1.393(3)
C2 H5 0.9300
C18 C17 1.512(3)
C18 C19 1.518(3)
C18 H6A 0.9700
C18 H6B 0.9700
C7 C8 1.529(2)
C7 H7 0.9800
C21 C20 1.499(3)
C20 C19 1.522(3)
C20 H10A 0.9700
C20 H10B 0.9700
C16 C15 1.513(3)
C16 C17 1.515(3)
C16 H11A 0.9700
C16 H11B 0.9700
C15 H13A 0.9700
C15 H13B 0.9700
C13 C8 1.397(3)
C13 C12 1.400(3)
C19 H15A 0.9700
C19 H15B 0.9700
C8 C9 1.401(3)
C17 H17A 0.9700
C17 H17B 0.9700
C9 C10 1.384(3)
C9 H18 0.9300
C14 H19A 0.9600
C14 H19B 0.9600
C14 H19C 0.9600
C12 C11 1.369(3)
C12 H20 0.9300
C10 C11 1.381(4)
C10 H21 0.9300
C11 H22 0.9300

loop_
_geom_hbond_atom_site_label_D
_geom_hbond_atom_site_label_H
_geom_hbond_atom_site_label_A
_geom_hbond_site_symmetry_A
_geom_hbond_distance_DH
_geom_hbond_distance_HA
_geom_hbond_distance_DA
_geom_hbond_angle_DHA
_geom_hbond_publ_flag
N2 H3A Cl2 2_765 0.90 2.31 3.154(2) 156.7 y
N2 H3B O3 2_766 0.90 2.32 2.821(2) 115.2 y
C16 H11B O3 2_766 0.97 2.56 3.201(2) 123.5 y
O4 H6 Cl2 1_556 0.82 2.22 3.043(2) 175.7 y
C4 H3 Cl2 2_665 0.93 2.82 3.651(2) 149.6 y
C18 H6A O4 2_666 0.97 2.56 3.467(2) 156.6 y
C7 H7 Cl2 . 0.98 2.59 3.534(2) 162.2 y
N2 H3B S1 . 0.90 2.98 3.533(2) 121.4 n
N2 H3B O2 . 0.90 2.02 2.802(2) 144.0 y
C2 H5 O1 . 0.93 2.52 2.894(2) 104.4 n
C14 H19B O1 . 0.96 2.48 2.881(3) 104.7 n

loop_
_geom_torsion_atom_site_label_1
_geom_torsion_atom_site_label_2
_geom_torsion_atom_site_label_3
_geom_torsion_atom_site_label_4
_geom_torsion
O1 S1 N1 C13 166.82(14)
O2 S1 N1 C13 36.83(17)
C1 S1 N1 C13 -78.34(16)
O1 S1 N1 C14 -41.01(17)
O2 S1 N1 C14 -170.99(15)
C1 S1 N1 C14 73.83(17)
C6 C5 C4 C3 0.0(3)
C4 C5 C6 C1 -0.8(3)
C4 C5 C6 C7 175.82(17)
C5 C6 C7 N2 -102.80(18)
C1 C6 C7 N2 73.5(2)
C5 C6 C7 C8 127.40(18)
C1 C6 C7 C8 -56.3(2)
C15 N2 C7 C6 56.1(2)
C15 N2 C7 C8 -168.43(15)
C5 C4 C3 C2 1.0(3)
C5 C4 C3 Cl1 -179.69(14)
C1 C2 C3 C4 -1.2(3)
C1 C2 C3 Cl1 179.56(13)
O3 C21 C20 C19 -26.4(3)
O4 C21 C20 C19 155.14(17)
C3 C2 C1 C6 0.3(3)
C3 C2 C1 S1 174.95(13)
C5 C6 C1 C2 0.7(3)
C7 C6 C1 C2 -175.65(17)
C5 C6 C1 S1 -174.00(13)
C7 C6 C1 S1 9.7(2)
O1 S1 C1 C2 -1.84(17)
O2 S1 C1 C2 130.31(15)
N1 S1 C1 C2 -116.33(15)
O1 S1 C1 C6 173.00(14)
O2 S1 C1 C6 -54.86(16)
N1 S1 C1 C6 58.50(16)
C7 N2 C15 C16 -92.52(19)
C17 C16 C15 N2 -170.85(16)
C14 N1 C13 C8 -117.4(2)
S1 N1 C13 C8 34.5(3)
C14 N1 C13 C12 61.3(2)
S1 N1 C13 C12 -146.80(15)
C17 C18 C19 C20 -171.27(17)
C21 C20 C19 C18 -68.0(2)
C12 C13 C8 C9 1.3(3)
N1 C13 C8 C9 179.94(17)
C12 C13 C8 C7 -177.35(18)
N1 C13 C8 C7 1.3(3)
C6 C7 C8 C13 27.4(3)
N2 C7 C8 C13 -103.2(2)
C6 C7 C8 C9 -151.28(17)
N2 C7 C8 C9 78.08(19)
C19 C18 C17 C16 -178.95(17)
C15 C16 C17 C18 -178.47(17)
C13 C8 C9 C10 -0.6(3)
C7 C8 C9 C10 178.25(19)
C8 C13 C12 C11 -0.9(3)
N1 C13 C12 C11 -179.73(19)
C8 C9 C10 C11 -0.5(3)
C13 C12 C11 C10 -0.2(3)
C9 C10 C11 C12 0.9(3)

loop_
_cod_related_entry_id
_cod_related_entry_database
_cod_related_entry_code
1 ChemSpider 23498930
